data_1552092
loop_
_publ_author_name
'Wang, Bin'
'Zou, Xiaodong'
'Smeets, Stef'

_publ_section_title
;
 Automated serial rotation electron diffraction combined with cluster
 analysis: an efficient multi-crystal workflow for structure determination
;
_journal_issue 5
_journal_name_full IUCrJ
_journal_page_first
;
;
_journal_paper_doi 10.1107/S2052252519007681
_journal_volume 6
_journal_year 2019
_chemical_formula_moiety 'O2880 Si1440'
_chemical_formula_sum 'O2880 Si1440'
_chemical_formula_weight 86520.24
_chemical_name_common ZSM-25
_chemical_name_systematic Si-MWF
_space_group_crystal_system cubic
_space_group_IT_number 229
_space_group_name_Hall '-I 4 2 3'
_space_group_name_H-M_alt 'I m -3 m'
_symmetry_space_group_name_Hall '-I 4 2 3'
_symmetry_space_group_name_H-M 'I m -3 m'
_audit_creation_method SHELXL-2014/7
_cell_angle_alpha 90
_cell_angle_beta 90
_cell_angle_gamma 90
_cell_formula_units_Z 1
_cell_length_a 45.070
_cell_length_b 45.070
_cell_length_c 45.070
_cell_measurement_reflns_used 1492
_cell_measurement_temperature 293(2)
_cell_measurement_theta_max 0.963
_cell_measurement_theta_min 0.072
_cell_volume 91550.912
_computing_cell_refinement 'XDS-20180126 (Kabsch, 2018)'
_computing_data_collection 'Instamatic-1.0.0 (Smeets et al., 2018)'
_computing_data_reduction 'XDS-20180126 (Kabsch, 2018)'
_computing_structure_refinement 'SHELXL-2014/7 (Sheldrick, 2014)'
_computing_structure_solution 'FOCUS (Grosse-Kunstleve et al., 1997)'
_diffrn_ambient_temperature 293(2)
_diffrn_measured_fraction_theta_full 0.997
_diffrn_measured_fraction_theta_max 0.997
_diffrn_measurement_device_type 'JEOL JEM-2100 LaB6'
_diffrn_measurement_method 'Continuous rotation electron diffraction'
_diffrn_radiation_type electron
_diffrn_radiation_wavelength 0.0251
_diffrn_reflns_av_R_equivalents 0.3321
_diffrn_reflns_av_unetI/netI 0.1757
_diffrn_reflns_Laue_measured_fraction_full 0.997
_diffrn_reflns_Laue_measured_fraction_max 0.997
_diffrn_reflns_limit_h_max 30
_diffrn_reflns_limit_h_min -30
_diffrn_reflns_limit_k_max 27
_diffrn_reflns_limit_k_min -27
_diffrn_reflns_limit_l_max 29
_diffrn_reflns_limit_l_min -29
_diffrn_reflns_number 15974
_diffrn_reflns_point_group_measured_fraction_full 0.997
_diffrn_reflns_point_group_measured_fraction_max 0.997
_diffrn_reflns_theta_full 0.489
_diffrn_reflns_theta_max 0.489
_diffrn_reflns_theta_min 0.039
_diffrn_source 'electron microscope'
_exptl_absorpt_coefficient_mu 0.000
_exptl_crystal_density_diffrn 1.569
_exptl_crystal_description cubes
_exptl_crystal_F_000 14089
_refine_diff_density_max 0.253
_refine_diff_density_min -0.250
_refine_diff_density_rms 0.068
_refine_ls_extinction_coef 2.8(17)
_refine_ls_extinction_expression Fc^*^=kFc[1+0.001xFc^2^\l^3^/sin(2\q)]^-1/4^
_refine_ls_extinction_method 'SHELXL-2014/7 (Sheldrick 2014'
_refine_ls_goodness_of_fit_ref 3.065
_refine_ls_hydrogen_treatment undef
_refine_ls_matrix_type full
_refine_ls_number_parameters 150
_refine_ls_number_reflns 1492
_refine_ls_number_restraints 165
_refine_ls_restrained_S_all 2.957
_refine_ls_R_factor_all 0.5268
_refine_ls_R_factor_gt 0.4863
_refine_ls_shift/su_max 0.001
_refine_ls_shift/su_mean 0.000
_refine_ls_structure_factor_coef Fsqd
_refine_ls_weighting_details 'w=1/[\s^2^(Fo^2^)+(0.2000P)^2^] where P=(Fo^2^+2Fc^2^)/3'
_refine_ls_weighting_scheme calc
_refine_ls_wR_factor_gt 0.8264
_refine_ls_wR_factor_ref 0.8448
_reflns_Friedel_coverage 0.000
_reflns_number_gt 695
_reflns_number_total 1492
_reflns_threshold_expression 'I > 2\s(I)'
_cod_data_source_file fc5033.cif
_cod_data_source_block zsm25_mixed_phase
_cod_original_cell_volume 91550.9
_cod_database_code 1552092
_shelx_shelxl_version_number 2014/7
_shelx_space_group_comment
;
The symmetry employed for this shelxl refinement is uniquely defined
by the following loop, which should always be used as a source of
symmetry information in preference to the above space-group names.
They are only intended as comments.
;

loop_
_space_group_symop_operation_xyz
'x, y, z'
'z, x, y'
'y, z, x'
'x, -y, -z'
'z, -x, -y'
'y, -z, -x'
'-x, y, -z'
'-z, x, -y'
'-y, z, -x'
'-x, -y, z'
'-z, -x, y'
'-y, -z, x'
'-x, -z, -y'
'-y, -x, -z'
'-z, -y, -x'
'-x, z, y'
'-y, x, z'
'-z, y, x'
'x, -z, y'
'y, -x, z'
'z, -y, x'
'x, z, -y'
'y, x, -z'
'z, y, -x'
'x+1/2, y+1/2, z+1/2'
'z+1/2, x+1/2, y+1/2'
'y+1/2, z+1/2, x+1/2'
'x+1/2, -y+1/2, -z+1/2'
'z+1/2, -x+1/2, -y+1/2'
'y+1/2, -z+1/2, -x+1/2'
'-x+1/2, y+1/2, -z+1/2'
'-z+1/2, x+1/2, -y+1/2'
'-y+1/2, z+1/2, -x+1/2'
'-x+1/2, -y+1/2, z+1/2'
'-z+1/2, -x+1/2, y+1/2'
'-y+1/2, -z+1/2, x+1/2'
'-x+1/2, -z+1/2, -y+1/2'
'-y+1/2, -x+1/2, -z+1/2'
'-z+1/2, -y+1/2, -x+1/2'
'-x+1/2, z+1/2, y+1/2'
'-y+1/2, x+1/2, z+1/2'
'-z+1/2, y+1/2, x+1/2'
'x+1/2, -z+1/2, y+1/2'
'y+1/2, -x+1/2, z+1/2'
'z+1/2, -y+1/2, x+1/2'
'x+1/2, z+1/2, -y+1/2'
'y+1/2, x+1/2, -z+1/2'
'z+1/2, y+1/2, -x+1/2'
'-x, -y, -z'
'-z, -x, -y'
'-y, -z, -x'
'-x, y, z'
'-z, x, y'
'-y, z, x'
'x, -y, z'
'z, -x, y'
'y, -z, x'
'x, y, -z'
'z, x, -y'
'y, z, -x'
'x, z, y'
'y, x, z'
'z, y, x'
'x, -z, -y'
'y, -x, -z'
'z, -y, -x'
'-x, z, -y'
'-y, x, -z'
'-z, y, -x'
'-x, -z, y'
'-y, -x, z'
'-z, -y, x'
'-x+1/2, -y+1/2, -z+1/2'
'-z+1/2, -x+1/2, -y+1/2'
'-y+1/2, -z+1/2, -x+1/2'
'-x+1/2, y+1/2, z+1/2'
'-z+1/2, x+1/2, y+1/2'
'-y+1/2, z+1/2, x+1/2'
'x+1/2, -y+1/2, z+1/2'
'z+1/2, -x+1/2, y+1/2'
'y+1/2, -z+1/2, x+1/2'
'x+1/2, y+1/2, -z+1/2'
'z+1/2, x+1/2, -y+1/2'
'y+1/2, z+1/2, -x+1/2'
'x+1/2, z+1/2, y+1/2'
'y+1/2, x+1/2, z+1/2'
'z+1/2, y+1/2, x+1/2'
'x+1/2, -z+1/2, -y+1/2'
'y+1/2, -x+1/2, -z+1/2'
'z+1/2, -y+1/2, -x+1/2'
'-x+1/2, z+1/2, -y+1/2'
'-y+1/2, x+1/2, -z+1/2'
'-z+1/2, y+1/2, -x+1/2'
'-x+1/2, -z+1/2, y+1/2'
'-y+1/2, -x+1/2, z+1/2'
'-z+1/2, -y+1/2, x+1/2'

loop_
_atom_site_label
_atom_site_type_symbol
_atom_site_fract_x
_atom_site_fract_y
_atom_site_fract_z
_atom_site_U_iso_or_equiv
_atom_site_adp_type
_atom_site_occupancy
_atom_site_site_symmetry_order
_atom_site_calc_flag
_atom_site_refinement_flags_posn
_atom_site_refinement_flags_occupancy
Si1 Si 0.0342(3) 0.1401(6) 0.3107(6) 0.226(14) Uiso 1 1 d D .
Si2 Si 0.0348(3) 0.0836(5) 0.4240(6) 0.226(14) Uiso 1 1 d D .
Si3 Si 0.0347(4) 0.1366(6) 0.4651(5) 0.226(14) Uiso 1 1 d D .
Si4 Si 0.0356(5) 0.1387(7) 0.2418(7) 0.226(14) Uiso 1 1 d D .
Si5 Si 0.0351(4) 0.3059(5) 0.4231(6) 0.226(14) Uiso 1 1 d D .
Si6 Si 0.1456(6) 0.1935(5) 0.3159(6) 0.226(14) Uiso 1 1 d D .
Si7 Si 0.0781(6) 0.1937(5) 0.2440(6) 0.226(14) Uiso 1 1 d D .
Si8 Si 0.0749(6) 0.1950(6) 0.3137(6) 0.226(14) Uiso 1 1 d D .
Si9 Si 0.0339(3) 0.0816(5) 0.3532(6) 0.226(14) Uiso 1 1 d D .
Si10 Si 0.0741(6) 0.2497(6) 0.3549(6) 0.226(14) Uiso 1 1 d D .
Si11 Si 0.0355(5) 0.3070(5) 0.3572(6) 0.226(14) Uiso 1 1 d D .
Si12 Si 0.1469(6) 0.1959(5) 0.2462(6) 0.226(14) Uiso 1 1 d D .
Si13 Si 0.0348(5) 0.0820(6) 0.2021(6) 0.226(14) Uiso 1 1 d D .
Si14 Si 0.1449(5) 0.2500 0.3551(5) 0.226(14) Uiso 1 2 d DS P
Si15 Si 0.0747(5) 0.2500 0.4253(5) 0.226(14) Uiso 1 2 d DS P
Si16 Si 0.0340(4) 0.0815(5) 0.1317(6) 0.226(14) Uiso 1 1 d D .
O1 O 0.0571(8) 0.1649(7) 0.3228(9) 0.213(13) Uiso 1 1 d D .
O2 O 0.0426(11) 0.1309(10) 0.2766(6) 0.213(13) Uiso 1 1 d D .
O3 O 0.0000 0.1532(11) 0.3113(15) 0.213(13) Uiso 1 2 d DS P
O4 O 0.0346(11) 0.1111(7) 0.3324(8) 0.213(13) Uiso 1 1 d D .
O5 O 0.0000 0.0779(13) 0.4323(14) 0.213(13) Uiso 1 2 d DS P
O6 O 0.0482(9) 0.1102(8) 0.4443(8) 0.213(13) Uiso 1 1 d D .
O7 O 0.0530(9) 0.0530(9) 0.4321(13) 0.213(13) Uiso 1 2 d DS P
O8 O 0.0386(12) 0.0902(11) 0.3883(6) 0.213(13) Uiso 1 1 d D .
O9 O 0.0000 0.1429(14) 0.4555(14) 0.213(13) Uiso 1 2 d DS P
O10 O 0.0356(16) 0.1274(14) 0.5000 0.213(13) Uiso 1 2 d DS P
O11 O 0.0540(8) 0.1666(7) 0.4602(12) 0.213(13) Uiso 1 1 d D .
O12 O 0.0000 0.1432(15) 0.2362(15) 0.213(13) Uiso 1 2 d DS P
O13 O 0.0477(10) 0.1103(7) 0.2216(8) 0.213(13) Uiso 1 1 d D .
O14 O 0.0545(8) 0.1685(8) 0.2330(9) 0.213(13) Uiso 1 1 d D .
O15 O 0.0474(10) 0.3156(9) 0.3905(5) 0.213(13) Uiso 1 1 d D .
O16 O 0.0000 0.2975(13) 0.4207(15) 0.213(13) Uiso 1 2 d DS P
O17 O 0.0548(7) 0.2785(4) 0.4357(8) 0.213(13) Uiso 1 1 d D .
O18 O 0.1100(5) 0.1893(10) 0.3209(10) 0.213(13) Uiso 1 1 d D .
O19 O 0.1523(11) 0.2026(11) 0.2813(5) 0.213(13) Uiso 1 1 d D .
O20 O 0.1626(8) 0.1626(8) 0.3244(14) 0.213(13) Uiso 1 2 d DS P
O21 O 0.1568(9) 0.2206(4) 0.3374(7) 0.213(13) Uiso 1 1 d D .
O22 O 0.0747(14) 0.2233(9) 0.2233(9) 0.213(13) Uiso 1 2 d DS P
O23 O 0.0705(10) 0.2030(10) 0.2785(5) 0.213(13) Uiso 1 1 d D .
O24 O 0.1129(6) 0.1825(10) 0.2421(11) 0.213(13) Uiso 1 1 d D .
O25 O 0.0624(9) 0.2219(7) 0.3347(8) 0.213(13) Uiso 1 1 d D .
O26 O 0.0573(9) 0.0573(9) 0.3410(13) 0.213(13) Uiso 1 2 d DS P
O27 O 0.0000 0.0678(11) 0.3501(15) 0.213(13) Uiso 1 2 d DS P
O28 O 0.0689(7) 0.2429(9) 0.3902(5) 0.213(13) Uiso 1 1 d D .
O29 O 0.0554(8) 0.2793(7) 0.3451(9) 0.213(13) Uiso 1 1 d D .
O30 O 0.1094(5) 0.2550(9) 0.3491(7) 0.213(13) Uiso 1 1 d D .
O31 O 0.0410(16) 0.3359(9) 0.3359(9) 0.213(13) Uiso 1 2 d DS P
O32 O 0.0000 0.2992(15) 0.3581(15) 0.213(13) Uiso 1 2 d DS P
O33 O 0.1508(15) 0.2265(9) 0.2265(9) 0.213(13) Uiso 1 2 d DS P
O34 O 0.1709(10) 0.1709(10) 0.2346(13) 0.213(13) Uiso 1 2 d DS P
O35 O 0.0514(9) 0.0514(9) 0.2120(13) 0.213(13) Uiso 1 2 d DS P
O36 O 0.0394(12) 0.0886(11) 0.1668(5) 0.213(13) Uiso 1 1 d D .
O37 O 0.0000 0.0774(14) 0.2104(15) 0.213(13) Uiso 1 2 d DS P
O38 O 0.0349(17) 0.1125(9) 0.1125(9) 0.213(13) Uiso 1 2 d DS P
O39 O 0.0583(9) 0.0583(9) 0.1186(12) 0.213(13) Uiso 1 2 d DS P
O40 O 0.0000 0.0680(13) 0.1284(16) 0.213(13) Uiso 1 2 d DS P

loop_
_atom_type_symbol
_atom_type_description
_atom_type_scat_dispersion_real
_atom_type_scat_dispersion_imag
_atom_type_scat_source
Si Si 0.0000 0.0000 'International Tables Vol C Tables 4.3.2.2 and 4.3.2.3'
O O 0.0000 0.0000 'International Tables Vol C Tables 4.3.2.2 and 4.3.2.3'

loop_
_geom_angle_atom_site_label_1
_geom_angle_atom_site_label_2
_geom_angle_atom_site_label_3
_geom_angle
_geom_angle_site_symmetry_1
_geom_angle_site_symmetry_3
O1 Si1 O4 110(2) . .
O1 Si1 O2 110(2) . .
O4 Si1 O2 111(2) . .
O1 Si1 O3 110(2) . .
O4 Si1 O3 107(2) . .
O2 Si1 O3 109(2) . .
O6 Si2 O5 110(2) . .
O6 Si2 O8 112(2) . .
O5 Si2 O8 111(2) . .
O6 Si2 O7 108(2) . .
O5 Si2 O7 107(2) . .
O8 Si2 O7 108(2) . .
O11 Si3 O10 109(2) . .
O11 Si3 O6 109(2) . .
O10 Si3 O6 111(2) . .
O11 Si3 O9 109(2) . .
O10 Si3 O9 109(2) . .
O6 Si3 O9 109(2) . .
O12 Si4 O2 111(2) . .
O12 Si4 O14 112(2) . .
O2 Si4 O14 108(2) . .
O12 Si4 O13 109(2) . .
O2 Si4 O13 107(2) . .
O14 Si4 O13 109(2) . .
O17 Si5 O16 112(2) . .
O17 Si5 O11 107(2) . 39
O16 Si5 O11 110(2) . 39
O17 Si5 O15 109(2) . .
O16 Si5 O15 109(2) . .
O11 Si5 O15 109(2) 39 .
O18 Si6 O20 109(2) . .
O18 Si6 O19 110(2) . .
O20 Si6 O19 110(2) . .
O18 Si6 O21 108(2) . .
O20 Si6 O21 111(2) . .
O19 Si6 O21 108.6(19) . .
O14 Si7 O22 109(2) . .
O14 Si7 O24 113(2) . .
O22 Si7 O24 108(2) . .
O14 Si7 O23 109(2) . .
O22 Si7 O23 108(2) . .
O24 Si7 O23 109(2) . .
O1 Si8 O18 107(2) . .
O1 Si8 O23 112(2) . .
O18 Si8 O23 110(2) . .
O1 Si8 O25 108(2) . .
O18 Si8 O25 110(2) . .
O23 Si8 O25 111(2) . .
O26 Si9 O4 110(2) . .
O26 Si9 O8 114(2) . .
O4 Si9 O8 111(2) . .
O26 Si9 O27 109(2) . .
O4 Si9 O27 106(2) . .
O8 Si9 O27 107(2) . .
O30 Si10 O28 108.8(19) . .
O30 Si10 O25 110(2) . .
O28 Si10 O25 111(2) . .
O30 Si10 O29 110(2) . .
O28 Si10 O29 110(2) . .
O25 Si10 O29 108(2) . .
O29 Si11 O31 109(2) . .
O29 Si11 O15 108(2) . .
O31 Si11 O15 108(2) . .
O29 Si11 O32 112(2) . .
O31 Si11 O32 109(2) . .
O15 Si11 O32 110(2) . .
O19 Si12 O34 110(2) . .
O19 Si12 O33 111(2) . .
O34 Si12 O33 109(2) . .
O19 Si12 O24 108(2) . .
O34 Si12 O24 109(2) . .
O33 Si12 O24 110(2) . .
O37 Si13 O36 112(2) . .
O37 Si13 O35 106(2) . .
O36 Si13 O35 111(2) . .
O37 Si13 O13 108(2) . .
O36 Si13 O13 109(2) . .
O35 Si13 O13 110(2) . .
O30 Si14 O30 110(2) . 39
O30 Si14 O21 110.6(13) . .
O30 Si14 O21 108.1(13) 39 .
O30 Si14 O21 108.1(13) . 39
O30 Si14 O21 110.6(13) 39 39
O21 Si14 O21 109(2) . 39
O17 Si15 O17 108(2) 39 .
O17 Si15 O28 109.4(13) 39 .
O17 Si15 O28 110.1(13) . .
O17 Si15 O28 110.1(13) 39 39
O17 Si15 O28 109.4(13) . 39
O28 Si15 O28 110(2) . 39
O39 Si16 O36 112(2) . .
O39 Si16 O38 110(2) . .
O36 Si16 O38 110(2) . .
O39 Si16 O40 111(2) . .
O36 Si16 O40 107(2) . .
O38 Si16 O40 107(2) . .
Si1 O1 Si8 144(3) . .
Si1 O2 Si4 143(3) . .
Si1 O3 Si1 138(3) 52 .
Si1 O4 Si9 178(4) . .
Si2 O5 Si2 148(4) 52 .
Si2 O6 Si3 136(3) . .
Si2 O7 Si2 142(4) . 62
Si9 O8 Si2 152(3) . .
Si3 O9 Si3 143(4) . 52
Si3 O10 Si3 150(4) . 58_556
Si3 O11 Si5 163(3) . 39
Si4 O12 Si4 157(4) 52 .
Si13 O13 Si4 140(3) . .
Si7 O14 Si4 146(3) . .
Si5 O15 Si11 131(3) . .
Si5 O16 Si5 152(4) 52 .
Si5 O17 Si15 143(2) . .
Si6 O18 Si8 155(3) . .
Si12 O19 Si6 148(3) . .
Si6 O20 Si6 138(4) . 62
Si14 O21 Si6 142(3) . .
Si7 O22 Si7 157(4) 61 .
Si8 O23 Si7 146(3) . .
Si7 O24 Si12 140(3) . .
Si10 O25 Si8 141(3) . .
Si9 O26 Si9 140(4) 62 .
Si9 O27 Si9 135(3) . 52
Si10 O28 Si15 152(2) . .
Si11 O29 Si10 144(3) . .
Si10 O30 Si14 155(2) . .
Si11 O31 Si11 156(5) . 61
Si11 O32 Si11 155(5) 52 .
Si12 O33 Si12 153(4) 61 .
Si12 O34 Si12 143(4) . 62
Si13 O35 Si13 134(4) 62 .
Si13 O36 Si16 153(4) . .
Si13 O37 Si13 149(4) . 52
Si16 O38 Si16 153(4) 61 .
Si16 O39 Si16 138(3) . 62
Si16 O40 Si16 135(3) . 52

loop_
_geom_bond_atom_site_label_1
_geom_bond_atom_site_label_2
_geom_bond_distance
_geom_bond_site_symmetry_2
Si1 O1 1.619(18) .
Si1 O4 1.629(18) .
Si1 O2 1.635(19) .
Si1 O3 1.652(17) .
Si2 O6 1.624(18) .
Si2 O5 1.634(16) .
Si2 O8 1.643(18) .
Si2 O7 1.646(18) .
Si3 O11 1.620(18) .
Si3 O10 1.627(18) .
Si3 O6 1.631(19) .
Si3 O9 1.647(17) .
Si4 O12 1.637(18) .
Si4 O2 1.640(19) .
Si4 O14 1.640(19) .
Si4 O13 1.662(19) .
Si5 O17 1.623(18) .
Si5 O16 1.629(18) .
Si5 O11 1.630(18) 39
Si5 O15 1.633(19) .
Si6 O18 1.633(19) .
Si6 O20 1.634(18) .
Si6 O19 1.640(18) .
Si6 O21 1.640(19) .
Si7 O14 1.634(18) .
Si7 O22 1.638(18) .
Si7 O24 1.646(19) .
Si7 O23 1.649(19) .
Si8 O1 1.629(19) .
Si8 O18 1.633(18) .
Si8 O23 1.637(18) .
Si8 O25 1.638(19) .
Si9 O26 1.618(17) .
Si9 O4 1.629(18) .
Si9 O8 1.641(18) .
Si9 O27 1.655(17) .
Si10 O30 1.632(18) .
Si10 O28 1.635(18) .
Si10 O25 1.636(19) .
Si10 O29 1.637(19) .
Si11 O29 1.633(18) .
Si11 O31 1.636(18) .
Si11 O15 1.638(19) .
Si11 O32 1.640(18) .
Si12 O19 1.630(19) .
Si12 O34 1.648(18) .
Si12 O33 1.649(18) .
Si12 O24 1.656(19) .
Si13 O37 1.625(18) .
Si13 O36 1.630(18) .
Si13 O35 1.632(18) .
Si13 O13 1.656(19) .
Si14 O30 1.636(13) .
Si14 O30 1.636(13) 39
Si14 O21 1.637(13) .
Si14 O21 1.637(13) 39
Si15 O17 1.633(13) 39
Si15 O17 1.633(13) .
Si15 O28 1.636(12) .
Si15 O28 1.636(12) 39
Si16 O39 1.625(17) .
Si16 O36 1.636(19) .
Si16 O38 1.641(18) .
Si16 O40 1.656(18) .
O3 Si1 1.652(17) 52
O5 Si2 1.634(16) 52
O7 Si2 1.646(18) 62
O9 Si3 1.647(17) 52
O10 Si3 1.627(18) 58_556
O11 Si5 1.630(18) 39
O12 Si4 1.636(18) 52
O16 Si5 1.628(18) 52
O20 Si6 1.634(18) 62
O22 Si7 1.638(18) 61
O26 Si9 1.618(17) 62
O27 Si9 1.655(17) 52
O31 Si11 1.636(18) 61
O32 Si11 1.640(18) 52
O33 Si12 1.649(18) 61
O34 Si12 1.649(18) 62
O35 Si13 1.632(18) 62
O37 Si13 1.625(18) 52
O38 Si16 1.641(18) 61
O39 Si16 1.625(17) 62
O40 Si16 1.656(18) 52
